data_4504702
loop_
_publ_author_name
'Ghosh, A. K.'
'Jana, A. D.'
'Ghoshal, D.'
'Mostafa, G.'
'Chaudhuri, N. Ray'

_publ_section_title
;
 Toward the Recognition of Enolates/Dicarboxylates:&#x2009; Syntheses and
 X-ray Crystal Structures of Supramolecular Architectures of Zn(II)/Cd(II)
 Using 2,2&#x2018;-Biimidazole
;
_journal_issue 3
_journal_name_full 'Crystal Growth &amp; Design'
_journal_page_first 701
_journal_paper_doi 10.1021/cg050473n
_journal_volume 6
_journal_year 2006
_chemical_formula_moiety 'C12 H16 Cd N8 O2, C5 H6 O4, 4(H2 O)'
_chemical_formula_sum 'C17 H30 Cd N8 O10'
_chemical_formula_weight 618.89
_chemical_name_systematic
;
 ?
;
_space_group_IT_number 15
_symmetry_cell_setting monoclinic
_symmetry_Int_Tables_number 15
_symmetry_space_group_name_Hall '-C 2yc'
_symmetry_space_group_name_H-M 'C 1 2/c 1'
_atom_sites_solution_hydrogens geom
_atom_sites_solution_primary direct
_atom_sites_solution_secondary difmap
_audit_creation_method SHELXL-97
_cell_angle_alpha 90.00
_cell_angle_beta 91.050(2)
_cell_angle_gamma 90.00
_cell_formula_units_Z 4
_cell_length_a 15.0996(18)
_cell_length_b 7.4915(9)
_cell_length_c 21.943(3)
_cell_measurement_reflns_used 5486
_cell_measurement_temperature 100(2)
_cell_measurement_theta_max 28.30
_cell_measurement_theta_min 2.31
_cell_volume 2481.7(5)
_computing_cell_refinement 'Bruker SMART'
_computing_data_collection 'Bruker SMART'
_computing_data_reduction 'Bruker SAINT'
_computing_molecular_graphics 'Ortep-3 for windows (Farrugia, 1997)'
_computing_publication_material 'Platon2003 (Spek, 2003)'
_computing_structure_refinement 'Bruker SHELXTL'
_computing_structure_solution 'Bruker SHELXTL'
_diffrn_ambient_temperature 100(2)
_diffrn_measured_fraction_theta_full 0.983
_diffrn_measured_fraction_theta_max 0.983
_diffrn_measurement_device_type 'CCD area detector'
_diffrn_measurement_method 'phi and omega scans'
_diffrn_radiation_monochromator graphite
_diffrn_radiation_source 'fine-focus sealed tube'
_diffrn_radiation_type MoK\a
_diffrn_radiation_wavelength 0.71073
_diffrn_reflns_av_R_equivalents 0.0265
_diffrn_reflns_av_sigmaI/netI 0.0310
_diffrn_reflns_limit_h_max 17
_diffrn_reflns_limit_h_min -20
_diffrn_reflns_limit_k_max 7
_diffrn_reflns_limit_k_min -9
_diffrn_reflns_limit_l_max 29
_diffrn_reflns_limit_l_min -27
_diffrn_reflns_number 7967
_diffrn_reflns_theta_full 28.30
_diffrn_reflns_theta_max 28.30
_diffrn_reflns_theta_min 2.70
_exptl_absorpt_coefficient_mu 0.947
_exptl_absorpt_correction_T_max 0.896
_exptl_absorpt_correction_T_min 0.810
_exptl_absorpt_correction_type empirical
_exptl_absorpt_process_details
;
'XPREP' -  A PROGRAM FOR DATA PREPARATION & RECIPROCAL SPACE EXPLORATION,
Bruker Analytical X-ray Systems, 1997
;
_exptl_crystal_colour brown
_exptl_crystal_density_diffrn 1.656
_exptl_crystal_density_method 'not measured'
_exptl_crystal_description block
_exptl_crystal_F_000 1264
_exptl_crystal_size_max .23
_exptl_crystal_size_mid .16
_exptl_crystal_size_min .12
_refine_diff_density_max 0.499
_refine_diff_density_min -0.456
_refine_diff_density_rms 0.080
_refine_ls_extinction_method none
_refine_ls_goodness_of_fit_ref 1.055
_refine_ls_hydrogen_treatment mixed
_refine_ls_matrix_type full
_refine_ls_number_parameters 225
_refine_ls_number_reflns 3030
_refine_ls_number_restraints 0
_refine_ls_restrained_S_all 1.055
_refine_ls_R_factor_all 0.0275
_refine_ls_R_factor_gt 0.0259
_refine_ls_shift/su_max 0.000
_refine_ls_shift/su_mean 0.000
_refine_ls_structure_factor_coef Fsqd
_refine_ls_weighting_details 'calc w=1/[\s^2^(Fo^2^)+(0.0299P)^2^+3.8049P] where P=(Fo^2^+2Fc^2^)/3'
_refine_ls_weighting_scheme calc
_refine_ls_wR_factor_gt 0.0648
_refine_ls_wR_factor_ref 0.0659
_reflns_number_gt 2866
_reflns_number_total 3030
_reflns_threshold_expression >2sigma(I)
_cod_data_source_file cg050473nsi20050914_035254.cif
_cod_data_source_block complex_4
_cod_depositor_comments
;
The following automatic conversions were performed:

'_symmetry_cell_setting' value 'Monoclinic' changed to 'monoclinic'
according to /home/saulius/struct/CIF-dictionaries/cif_core.dic
dictionary named 'cif_core.dic' version 2.4.1 from 2010-06-29.

Automatic conversion script
Id: cif_fix_values 1715 2011-07-08 13:25:40Z adriana 
;
_cod_original_cell_volume 2481.8(5)
_cod_original_sg_symbol_H-M 'C 2/c'
_cod_database_code 4504702

loop_
_symmetry_equiv_pos_as_xyz
'x, y, z'
'-x, y, -z+1/2'
'x+1/2, y+1/2, z'
'-x+1/2, y+1/2, -z+1/2'
'-x, -y, -z'
'x, -y, z-1/2'
'-x+1/2, -y+1/2, -z'
'x+1/2, -y+1/2, z-1/2'

loop_
_atom_site_label
_atom_site_type_symbol
_atom_site_fract_x
_atom_site_fract_y
_atom_site_fract_z
_atom_site_U_iso_or_equiv
_atom_site_adp_type
_atom_site_occupancy
_atom_site_symmetry_multiplicity
_atom_site_calc_flag
_atom_site_refinement_flags
Cd1 Cd 0.5000 1.0000 0.5000 0.01369(7) Uani 1 2 d S
N1 N 0.40071(9) 1.07424(19) 0.57635(6) 0.0138(3) Uani 1 1 d .
N2 N 0.28432(10) 0.98449(19) 0.62805(7) 0.0143(3) Uani 1 1 d .
N3 N 0.40694(9) 0.76131(19) 0.50581(6) 0.0137(3) Uani 1 1 d .
N4 N 0.29923(9) 0.63024(19) 0.55556(7) 0.0131(3) Uani 1 1 d .
O1W O 0.40786(9) 1.15565(18) 0.42758(6) 0.0174(3) Uani 1 1 d .
C1 C 0.37516(11) 1.2094(2) 0.61452(8) 0.0152(3) Uani 1 1 d .
C2 C 0.30318(11) 1.1563(2) 0.64665(8) 0.0165(3) Uani 1 1 d .
C3 C 0.34411(10) 0.9411(2) 0.58588(7) 0.0126(3) Uani 1 1 d .
C4 C 0.34915(10) 0.7778(2) 0.55041(7) 0.0122(3) Uani 1 1 d .
C5 C 0.32664(12) 0.5114(2) 0.51204(9) 0.0147(3) Uani 1 1 d .
C6 C 0.39327(11) 0.5932(2) 0.48173(8) 0.0148(3) Uani 1 1 d .
H2N H 0.2411(16) 0.920(4) 0.6408(11) 0.027(6) Uiso 1 1 d .
H4N H 0.2612(16) 0.613(3) 0.5836(12) 0.028(6) Uiso 1 1 d .
H1W1 H 0.4345(19) 1.238(4) 0.4080(13) 0.045(8) Uiso 1 1 d .
H2W1 H 0.3814(18) 1.095(4) 0.4059(13) 0.036(7) Uiso 1 1 d .
H1 H 0.4047(14) 1.320(3) 0.6151(10) 0.017(5) Uiso 1 1 d .
H2 H 0.2685(15) 1.214(3) 0.6756(10) 0.021(5) Uiso 1 1 d .
H5 H 0.3030(15) 0.398(3) 0.5068(11) 0.023(6) Uiso 1 1 d .
H6 H 0.4256(15) 0.552(3) 0.4507(11) 0.013(5) Uiso 1 1 d .
C7 C 0.13504(10) 0.6685(2) 0.68079(7) 0.0144(3) Uani 1 1 d .
O1 O 0.14075(8) 0.83619(17) 0.68421(6) 0.0189(3) Uani 1 1 d .
O2 O 0.18756(8) 0.57334(18) 0.65006(6) 0.0173(2) Uani 1 1 d .
C8 C 0.06400(11) 0.5696(2) 0.71502(8) 0.0167(3) Uani 1 1 d .
C9 C 0.0000 0.6858(3) 0.7500 0.0138(4) Uani 1 2 d S
H8A H 0.0317(18) 0.494(3) 0.6844(13) 0.022(7) Uiso 1 1 d .
H8B H 0.0951(18) 0.486(3) 0.7398(13) 0.023(7) Uiso 1 1 d .
H9 H -0.0334(13) 0.759(3) 0.7216(9) 0.014(5) Uiso 1 1 d .
O2W O 0.35593(10) 0.5878(2) 0.71597(7) 0.0273(3) Uani 1 1 d .
H1W2 H 0.358(3) 0.504(4) 0.7452(18) 0.051(10) Uiso 1 1 d .
H2W2 H 0.308(2) 0.576(5) 0.6949(15) 0.050(9) Uiso 1 1 d .
O3W O 0.49115(9) 0.40697(19) 0.35572(6) 0.0217(3) Uani 1 1 d .
H1W3 H 0.456(2) 0.472(4) 0.3390(15) 0.035(8) Uiso 1 1 d .
H2W3 H 0.5359(19) 0.397(4) 0.3294(13) 0.039(7) Uiso 1 1 d .

loop_
_atom_site_aniso_label
_atom_site_aniso_U_11
_atom_site_aniso_U_22
_atom_site_aniso_U_33
_atom_site_aniso_U_23
_atom_site_aniso_U_13
_atom_site_aniso_U_12
Cd1 0.01131(10) 0.01622(11) 0.01365(10) 0.00109(5) 0.00332(6) -0.00364(5)
N1 0.0134(6) 0.0140(7) 0.0141(7) 0.0001(5) 0.0012(5) -0.0020(5)
N2 0.0127(7) 0.0151(7) 0.0153(7) -0.0010(5) 0.0039(6) -0.0024(5)
N3 0.0121(6) 0.0155(7) 0.0135(6) -0.0005(5) 0.0029(5) -0.0010(5)
N4 0.0119(6) 0.0142(7) 0.0134(6) 0.0009(5) 0.0027(5) -0.0026(5)
O1W 0.0180(6) 0.0178(6) 0.0164(6) 0.0012(5) -0.0007(5) -0.0033(5)
C1 0.0173(8) 0.0129(8) 0.0153(8) -0.0001(6) -0.0009(6) -0.0020(6)
C2 0.0170(8) 0.0159(8) 0.0167(8) -0.0026(6) 0.0020(6) 0.0003(6)
C3 0.0118(7) 0.0146(8) 0.0113(7) 0.0006(6) 0.0006(6) -0.0001(6)
C4 0.0104(7) 0.0146(8) 0.0115(7) 0.0009(6) 0.0016(5) -0.0010(6)
C5 0.0150(8) 0.0129(8) 0.0163(8) -0.0010(6) 0.0003(6) -0.0004(6)
C6 0.0154(7) 0.0157(8) 0.0133(7) -0.0024(6) 0.0016(6) 0.0008(6)
C7 0.0110(7) 0.0206(8) 0.0116(7) -0.0004(6) 0.0012(6) -0.0015(6)
O1 0.0167(6) 0.0173(6) 0.0227(6) -0.0002(5) 0.0069(5) -0.0026(5)
O2 0.0135(6) 0.0202(7) 0.0185(6) -0.0019(5) 0.0067(5) -0.0010(5)
C8 0.0151(7) 0.0164(8) 0.0188(8) -0.0013(7) 0.0081(6) -0.0013(6)
C9 0.0101(10) 0.0180(11) 0.0135(10) 0.000 0.0045(8) 0.000
O2W 0.0206(7) 0.0343(9) 0.0269(7) 0.0078(6) -0.0002(6) -0.0002(6)
O3W 0.0206(6) 0.0216(7) 0.0231(7) 0.0049(5) 0.0037(5) 0.0006(5)

loop_
_atom_type_symbol
_atom_type_description
_atom_type_scat_dispersion_real
_atom_type_scat_dispersion_imag
_atom_type_scat_source
C C 0.0033 0.0016 'International Tables Vol C Tables 4.2.6.8 and 6.1.1.4'
H H 0.0000 0.0000 'International Tables Vol C Tables 4.2.6.8 and 6.1.1.4'
Cd Cd -0.8075 1.2024 'International Tables Vol C Tables 4.2.6.8 and 6.1.1.4'
N N 0.0061 0.0033 'International Tables Vol C Tables 4.2.6.8 and 6.1.1.4'
O O 0.0106 0.0060 'International Tables Vol C Tables 4.2.6.8 and 6.1.1.4'

loop_
_geom_angle_atom_site_label_1
_geom_angle_atom_site_label_2
_geom_angle_atom_site_label_3
_geom_angle
_geom_angle_site_symmetry_1
_geom_angle_site_symmetry_3
N3 Cd1 N3 180.0 5_676 .
N3 Cd1 N1 104.94(5) 5_676 .
N3 Cd1 N1 75.06(5) . .
N3 Cd1 N1 75.06(5) 5_676 5_676
N3 Cd1 N1 104.94(5) . 5_676
N1 Cd1 N1 180.0 . 5_676
N3 Cd1 O1W 93.89(5) 5_676 5_676
N3 Cd1 O1W 86.11(5) . 5_676
N1 Cd1 O1W 90.73(5) . 5_676
N1 Cd1 O1W 89.27(5) 5_676 5_676
N3 Cd1 O1W 86.11(5) 5_676 .
N3 Cd1 O1W 93.89(5) . .
N1 Cd1 O1W 89.27(5) . .
N1 Cd1 O1W 90.73(5) 5_676 .
O1W Cd1 O1W 180.0 5_676 .
C3 N1 C1 105.55(14) . .
C3 N1 Cd1 110.87(11) . .
C1 N1 Cd1 143.49(11) . .
C3 N2 C2 106.98(15) . .
C3 N2 H2N 127.7(17) . .
C2 N2 H2N 125.4(17) . .
C4 N3 C6 105.75(14) . .
C4 N3 Cd1 112.45(11) . .
C6 N3 Cd1 141.51(11) . .
C4 N4 C5 107.34(14) . .
C4 N4 H4N 124.6(17) . .
C5 N4 H4N 127.9(17) . .
Cd1 O1W H1W1 114.3(19) . .
Cd1 O1W H2W1 114(2) . .
H1W1 O1W H2W1 111(3) . .
C2 C1 N1 109.56(15) . .
C2 C1 H1 129.1(13) . .
N1 C1 H1 121.3(13) . .
C1 C2 N2 106.34(15) . .
C1 C2 H2 132.5(14) . .
N2 C2 H2 121.1(14) . .
N1 C3 N2 111.57(15) . .
N1 C3 C4 120.41(14) . .
N2 C3 C4 127.95(15) . .
N3 C4 N4 111.22(14) . .
N3 C4 C3 120.98(15) . .
N4 C4 C3 127.79(15) . .
C6 C5 N4 106.40(14) . .
C6 C5 H5 129.5(14) . .
N4 C5 H5 124.1(14) . .
C5 C6 N3 109.29(15) . .
C5 C6 H6 129.3(15) . .
N3 C6 H6 121.4(15) . .
O1 C7 O2 123.25(15) . .
O1 C7 C8 120.41(15) . .
O2 C7 C8 116.33(15) . .
C7 C8 C9 115.66(15) . .
C7 C8 H8A 106.5(16) . .
C9 C8 H8A 110.9(16) . .
C7 C8 H8B 105.1(17) . .
C9 C8 H8B 113.7(17) . .
H8A C8 H8B 104(2) . .
C8 C9 C8 110.1(2) 2_556 .
C8 C9 H9 108.8(12) 2_556 .
C8 C9 H9 109.2(12) . .
H1W2 O2W H2W2 109(3) . .
H1W3 O3W H2W3 105(3) . .

loop_
_geom_bond_atom_site_label_1
_geom_bond_atom_site_label_2
_geom_bond_distance
_geom_bond_site_symmetry_2
Cd1 N3 2.2792(14) 5_676
Cd1 N3 2.2792(14) .
Cd1 N1 2.3359(14) .
Cd1 N1 2.3359(14) 5_676
Cd1 O1W 2.3959(13) 5_676
Cd1 O1W 2.3959(13) .
N1 C3 1.333(2) .
N1 C1 1.374(2) .
N2 C3 1.344(2) .
N2 C2 1.378(2) .
N2 H2N 0.86(3) .
N3 C4 1.329(2) .
N3 C6 1.380(2) .
N4 C4 1.344(2) .
N4 C5 1.375(2) .
N4 H4N 0.86(3) .
O1W H1W1 0.86(3) .
O1W H2W1 0.77(3) .
C1 C2 1.366(2) .
C1 H1 0.94(2) .
C2 H2 0.94(2) .
C3 C4 1.452(2) .
C5 C6 1.362(2) .
C5 H5 0.93(3) .
C6 H6 0.90(2) .
C7 O1 1.261(2) .
C7 O2 1.269(2) .
C7 C8 1.514(2) .
C8 C9 1.519(2) .
C8 H8A 1.00(3) .
C8 H8B 0.95(3) .
C9 C8 1.519(2) 2_556
C9 H9 0.96(2) .
O2W H1W2 0.90(4) .
O2W H2W2 0.85(3) .
O3W H1W3 0.80(3) .
O3W H2W3 0.90(3) .
